data_2232486
loop_
_publ_author_name
'Liu, Yan-Ju'
'Liu, Jie'

_publ_section_title
;
 3-[2-Chloro-4-(trifluoromethyl)phenoxy]benzoic acid
;
_journal_coeditor_code VM2129
_journal_issue 11
_journal_name_full 'Acta Crystallographica Section E'
_journal_page_first o3049
_journal_paper_doi 10.1107/S1600536811043479
_journal_volume 67
_journal_year 2011
_chemical_formula_iupac 'C14 H8 Cl1 F3 O3'
_chemical_formula_moiety 'C14 H8 Cl1 F3 O3'
_chemical_formula_sum 'C14 H8 Cl F3 O3'
_chemical_formula_weight 316.66
_chemical_name_systematic
;
3-[2-Chloro-4-(trifluoromethyl)phenoxy]benzoic acid
;
_space_group_IT_number 2
_symmetry_cell_setting triclinic
_symmetry_space_group_name_Hall '-P 1'
_symmetry_space_group_name_H-M 'P -1'
_atom_sites_solution_hydrogens geom
_atom_sites_solution_primary direct
_atom_sites_solution_secondary difmap
_audit_creation_method SHELXL-97
_cell_angle_alpha 90.54(3)
_cell_angle_beta 92.18(3)
_cell_angle_gamma 94.23(3)
_cell_formula_units_Z 4
_cell_length_a 7.3390(15)
_cell_length_b 7.6880(15)
_cell_length_c 24.113(5)
_cell_measurement_reflns_used 25
_cell_measurement_temperature 293(2)
_cell_measurement_theta_max 12
_cell_measurement_theta_min 9
_cell_volume 1355.7(5)
_computing_cell_refinement 'CAD-4 Software (Enraf--Nonius, 1985)'
_computing_data_collection 'CAD-4 Software (Enraf--Nonius, 1985)'
_computing_data_reduction 'XCAD4 (Harms & Wocadlo, 1995)'
_computing_molecular_graphics 'SHELXTL (Sheldrick, 2008)'
_computing_publication_material 'SHELXTL (Sheldrick, 2008)'
_computing_structure_refinement 'SHELXL97 (Sheldrick, 2008)'
_computing_structure_solution 'SHELXS97 (Sheldrick, 2008)'
_diffrn_ambient_temperature 293(2)
_diffrn_measured_fraction_theta_full 0.999
_diffrn_measured_fraction_theta_max 0.999
_diffrn_measurement_device_type 'Enraf--Nonius CAD-4'
_diffrn_measurement_method \w/2\q
_diffrn_radiation_monochromator graphite
_diffrn_radiation_source 'fine-focus sealed tube'
_diffrn_radiation_type MoK\a
_diffrn_radiation_wavelength 0.71073
_diffrn_reflns_av_R_equivalents 0.0437
_diffrn_reflns_av_sigmaI/netI 0.0973
_diffrn_reflns_limit_h_max 8
_diffrn_reflns_limit_h_min 0
_diffrn_reflns_limit_k_max 9
_diffrn_reflns_limit_k_min -9
_diffrn_reflns_limit_l_max 29
_diffrn_reflns_limit_l_min -29
_diffrn_reflns_number 5407
_diffrn_reflns_theta_full 25.38
_diffrn_reflns_theta_max 25.38
_diffrn_reflns_theta_min 1.69
_diffrn_standards_decay_% 1
_diffrn_standards_interval_count 200
_diffrn_standards_interval_time 120
_diffrn_standards_number 3
_exptl_absorpt_coefficient_mu 0.323
_exptl_absorpt_correction_T_max 0.9684
_exptl_absorpt_correction_T_min 0.9092
_exptl_absorpt_correction_type psi-scan
_exptl_absorpt_process_details '(North <i>et al.</i>, 1968)'
_exptl_crystal_colour colourless
_exptl_crystal_density_diffrn 1.551
_exptl_crystal_density_method 'not measured'
_exptl_crystal_description block
_exptl_crystal_F_000 640
_exptl_crystal_size_max 0.30
_exptl_crystal_size_mid 0.30
_exptl_crystal_size_min 0.10
_refine_diff_density_max 0.298
_refine_diff_density_min -0.234
_refine_ls_extinction_method none
_refine_ls_goodness_of_fit_ref 1.000
_refine_ls_hydrogen_treatment constr
_refine_ls_matrix_type full
_refine_ls_number_parameters 379
_refine_ls_number_reflns 4984
_refine_ls_number_restraints 0
_refine_ls_restrained_S_all 1.000
_refine_ls_R_factor_all 0.1763
_refine_ls_R_factor_gt 0.0676
_refine_ls_shift/su_max 0.000
_refine_ls_shift/su_mean 0.000
_refine_ls_structure_factor_coef Fsqd
_refine_ls_weighting_details 'calc w=1/[\s^2^(Fo^2^)+(0.0400P)^2^+1.5000P] where P=(Fo^2^+2Fc^2^)/3'
_refine_ls_weighting_scheme calc
_refine_ls_wR_factor_gt 0.1192
_refine_ls_wR_factor_ref 0.1665
_reflns_number_gt 2318
_reflns_number_total 4984
_reflns_threshold_expression I>2\s(I)
_cod_data_source_file vm2129.cif
_cod_data_source_block I
_cod_original_formula_sum 'C14 H8 Cl1 F3 O3'
_cod_database_code 2232486
_cod_database_fobs_code 2232486

loop_
_symmetry_equiv_pos_as_xyz
'x, y, z'
'-x, -y, -z'

loop_
_atom_site_type_symbol
_atom_site_label
_atom_site_fract_x
_atom_site_fract_y
_atom_site_fract_z
_atom_site_U_iso_or_equiv
_atom_site_adp_type
_atom_site_calc_flag
_atom_site_refinement_flags
_atom_site_occupancy
_atom_site_symmetry_multiplicity
Cl Cl1 0.9919(2) 0.7043(2) 0.23190(8) 0.0893(6) Uani d . 1 1
F F1 0.5275(7) 0.6798(7) 0.0264(2) 0.1418(17) Uani d . 1 1
F F2 0.7104(7) 0.8940(6) 0.0453(2) 0.1387(17) Uani d . 1 1
F F3 0.3837(7) 0.8748(6) 0.05963(17) 0.1223(15) Uani d . 1 1
O O1 0.6596(5) 0.5437(5) 0.27733(15) 0.0721(12) Uani d . 1 1
C C1 0.4377(10) 0.6640(9) 0.1489(3) 0.089(2) Uani d . 1 1
H H1A 0.3208 0.6606 0.1325 0.107 Uiso calc R 1 1
O O2 0.3868(4) 0.2435(4) 0.43749(13) 0.0508(9) Uani d . 1 1
H H2B 0.3410 0.1827 0.4618 0.076 Uiso calc R 1 1
C C2 0.4616(8) 0.5938(8) 0.1999(3) 0.0747(18) Uani d . 1 1
H H2A 0.3642 0.5362 0.2174 0.090 Uiso calc R 1 1
O O3 0.2751(4) 0.4507(4) 0.48761(13) 0.0530(9) Uani d . 1 1
C C3 0.6323(7) 0.6100(6) 0.2247(2) 0.0524(14) Uani d . 1 1
C C4 0.7807(8) 0.6875(7) 0.1984(2) 0.0606(15) Uani d . 1 1
C C5 0.7505(11) 0.7526(8) 0.1467(3) 0.082(2) Uani d . 1 1
H H5A 0.8485 0.8071 0.1287 0.098 Uiso calc R 1 1
C C6 0.5840(12) 0.7410(9) 0.1208(3) 0.081(2) Uani d . 1 1
C C7 0.5508(15) 0.8149(13) 0.0650(3) 0.104(3) Uani d . 1 1
C C8 0.5568(6) 0.5995(6) 0.3193(2) 0.0487(13) Uani d . 1 1
C C9 0.5181(6) 0.7782(6) 0.3263(2) 0.0515(14) Uani d . 1 1
H H9A 0.5595 0.8621 0.3013 0.062 Uiso calc R 1 1
C C10 0.4214(7) 0.8220(7) 0.3695(2) 0.0602(15) Uani d . 1 1
H H10A 0.3868 0.9357 0.3719 0.072 Uiso calc R 1 1
C C11 0.3704(6) 0.7070(6) 0.4106(2) 0.0474(13) Uani d . 1 1
H H11A 0.3118 0.7434 0.4417 0.057 Uiso calc R 1 1
C C12 0.4109(5) 0.5314(6) 0.40349(19) 0.0375(11) Uani d . 1 1
C C13 0.5042(6) 0.4793(6) 0.35821(19) 0.0441(12) Uani d . 1 1
H H13A 0.5311 0.3636 0.3542 0.053 Uiso calc R 1 1
C C14 0.3558(6) 0.4010(6) 0.4459(2) 0.0391(11) Uani d . 1 1
Cl Cl2 -0.43627(19) -0.1013(2) 0.78752(7) 0.0802(5) Uani d . 1 1
F F4 -0.0534(7) -0.4636(7) 0.94183(19) 0.1401(17) Uani d . 1 1
F F5 0.1853(7) -0.3609(6) 0.93988(17) 0.1149(14) Uani d . 1 1
F F6 0.0134(6) -0.2118(6) 0.9690(2) 0.1243(16) Uani d . 1 1
O O4 -0.1400(4) -0.1045(4) 0.71473(13) 0.0473(9) Uani d . 1 1
O O5 0.1479(4) 0.2192(4) 0.55868(13) 0.0543(9) Uani d . 1 1
H H5B 0.1906 0.2815 0.5342 0.082 Uiso calc R 1 1
O O6 0.2627(4) 0.0143(4) 0.50788(13) 0.0556(10) Uani d . 1 1
C C15 0.1275(7) -0.2544(7) 0.8357(2) 0.0587(15) Uani d . 1 1
H H15A 0.2448 -0.2851 0.8452 0.070 Uiso calc R 1 1
C C16 0.0786(6) -0.2065(7) 0.7814(2) 0.0543(14) Uani d . 1 1
H H16A 0.1662 -0.2086 0.7546 0.065 Uiso calc R 1 1
C C17 -0.0920(6) -0.1566(6) 0.76583(19) 0.0384(11) Uani d . 1 1
C C18 -0.2194(6) -0.1585(6) 0.8058(2) 0.0493(13) Uani d . 1 1
C C19 -0.1786(8) -0.2077(7) 0.8604(2) 0.0623(15) Uani d . 1 1
H H19A -0.2678 -0.2089 0.8868 0.075 Uiso calc R 1 1
C C20 -0.0074(8) -0.2536(7) 0.8745(2) 0.0587(15) Uani d . 1 1
C C21 0.0403(11) -0.3023(13) 0.9317(3) 0.084(2) Uani d . 1 1
C C22 -0.0435(5) -0.1560(6) 0.66983(17) 0.0336(11) Uani d . 1 1
C C23 -0.0255(6) -0.3304(6) 0.66038(19) 0.0444(12) Uani d . 1 1
H H23A -0.0697 -0.4140 0.6851 0.053 Uiso calc R 1 1
C C24 0.0622(6) -0.3792(6) 0.61181(19) 0.0458(13) Uani d . 1 1
H H24A 0.0742 -0.4963 0.6039 0.055 Uiso calc R 1 1
C C25 0.1299(6) -0.2522(6) 0.57632(18) 0.0362(11) Uani d . 1 1
H H25A 0.1911 -0.2844 0.5452 0.043 Uiso calc R 1 1
C C26 0.1077(5) -0.0778(6) 0.58650(18) 0.0339(10) Uani d . 1 1
C C27 0.0201(6) -0.0255(6) 0.63470(18) 0.0403(11) Uani d . 1 1
H H27A 0.0059 0.0914 0.6424 0.048 Uiso calc R 1 1
C C28 0.1791(6) 0.0550(6) 0.54833(18) 0.0380(11) Uani d . 1 1

loop_
_atom_site_aniso_label
_atom_site_aniso_U_11
_atom_site_aniso_U_22
_atom_site_aniso_U_33
_atom_site_aniso_U_12
_atom_site_aniso_U_13
_atom_site_aniso_U_23
Cl1 0.0652(11) 0.0732(11) 0.1288(16) -0.0061(8) 0.0134(10) 0.0146(10)
F1 0.153(4) 0.148(4) 0.124(4) 0.007(4) -0.001(3) -0.003(3)
F2 0.140(4) 0.145(4) 0.131(4) 0.005(3) 0.012(3) 0.011(3)
F3 0.128(4) 0.129(4) 0.111(4) 0.019(3) 0.001(3) 0.006(3)
O1 0.077(3) 0.080(3) 0.068(3) 0.039(2) 0.045(2) 0.029(2)
C1 0.094(6) 0.097(5) 0.075(5) 0.016(4) -0.017(4) -0.014(4)
O2 0.058(2) 0.043(2) 0.053(2) 0.0089(17) 0.0285(17) 0.0066(16)
C2 0.071(5) 0.087(5) 0.067(4) 0.011(4) 0.004(4) 0.010(4)
O3 0.058(2) 0.047(2) 0.055(2) -0.0042(17) 0.0294(18) -0.0059(17)
C3 0.052(3) 0.050(3) 0.057(4) 0.011(3) 0.014(3) 0.009(3)
C4 0.078(4) 0.052(3) 0.053(4) -0.001(3) 0.031(3) 0.010(3)
C5 0.112(6) 0.072(4) 0.066(5) 0.009(4) 0.042(4) 0.000(4)
C6 0.115(6) 0.082(5) 0.050(4) 0.031(5) 0.022(4) -0.012(4)
C7 0.128(8) 0.112(7) 0.074(6) 0.012(6) 0.006(6) 0.005(5)
C8 0.043(3) 0.054(3) 0.054(3) 0.021(3) 0.018(3) 0.017(3)
C9 0.052(3) 0.047(3) 0.056(4) -0.002(3) 0.021(3) 0.013(3)
C10 0.054(3) 0.053(3) 0.077(4) 0.022(3) 0.013(3) 0.024(3)
C11 0.046(3) 0.044(3) 0.054(3) 0.012(2) 0.012(2) 0.003(2)
C12 0.022(2) 0.043(3) 0.047(3) -0.001(2) 0.011(2) 0.010(2)
C13 0.034(3) 0.055(3) 0.045(3) 0.004(2) 0.012(2) 0.009(2)
C14 0.037(3) 0.030(3) 0.050(3) 0.000(2) 0.010(2) 0.008(2)
Cl2 0.0459(9) 0.1133(13) 0.0872(12) 0.0282(8) 0.0288(8) 0.0293(10)
F4 0.145(4) 0.150(5) 0.123(4) 0.000(4) -0.007(3) 0.013(3)
F5 0.120(4) 0.130(4) 0.095(3) 0.011(3) 0.001(3) 0.009(3)
F6 0.140(4) 0.129(4) 0.104(4) 0.010(3) 0.004(3) 0.004(3)
O4 0.0397(19) 0.056(2) 0.049(2) 0.0124(16) 0.0194(16) 0.0079(17)
O5 0.073(2) 0.042(2) 0.050(2) 0.0014(18) 0.0302(18) -0.0007(16)
O6 0.068(2) 0.049(2) 0.051(2) -0.0010(18) 0.0369(19) 0.0058(17)
C15 0.050(3) 0.066(4) 0.058(4) -0.006(3) 0.007(3) -0.002(3)
C16 0.033(3) 0.072(4) 0.057(4) -0.006(3) 0.005(3) -0.001(3)
C17 0.027(3) 0.050(3) 0.039(3) 0.005(2) 0.009(2) 0.010(2)
C18 0.039(3) 0.067(4) 0.044(3) 0.014(3) 0.020(2) 0.004(3)
C19 0.069(4) 0.077(4) 0.042(3) 0.005(3) 0.016(3) 0.008(3)
C20 0.069(4) 0.047(3) 0.059(4) -0.001(3) -0.002(3) 0.003(3)
C21 0.065(5) 0.139(8) 0.051(5) 0.010(5) 0.012(4) -0.004(5)
C22 0.022(2) 0.046(3) 0.034(3) 0.006(2) 0.012(2) 0.012(2)
C23 0.047(3) 0.040(3) 0.046(3) 0.000(2) 0.008(2) 0.009(2)
C24 0.045(3) 0.040(3) 0.055(3) 0.013(2) 0.017(3) 0.006(2)
C25 0.035(3) 0.039(3) 0.035(3) 0.006(2) 0.011(2) -0.006(2)
C26 0.027(2) 0.036(3) 0.041(3) 0.008(2) 0.009(2) 0.006(2)
C27 0.040(3) 0.043(3) 0.039(3) 0.009(2) 0.005(2) 0.009(2)
C28 0.039(3) 0.042(3) 0.034(3) 0.002(2) 0.015(2) 0.007(2)

loop_
_atom_type_symbol
_atom_type_description
_atom_type_scat_dispersion_real
_atom_type_scat_dispersion_imag
_atom_type_scat_source
C C 0.0033 0.0016 'International Tables Vol C Tables 4.2.6.8 and 6.1.1.4'
H H 0.0000 0.0000 'International Tables Vol C Tables 4.2.6.8 and 6.1.1.4'
O O 0.0106 0.0060 'International Tables Vol C Tables 4.2.6.8 and 6.1.1.4'
F F 0.0171 0.0103 'International Tables Vol C Tables 4.2.6.8 and 6.1.1.4'
Cl Cl 0.1484 0.1585 'International Tables Vol C Tables 4.2.6.8 and 6.1.1.4'

loop_
_geom_angle_atom_site_label_1
_geom_angle_atom_site_label_2
_geom_angle_atom_site_label_3
_geom_angle
C8 O1 C3 118.6(4)
C2 C1 C6 121.6(7)
C2 C1 H1A 119.2
C6 C1 H1A 119.2
C14 O2 H2B 109.5
C1 C2 C3 118.2(6)
C1 C2 H2A 120.9
C3 C2 H2A 120.9
C2 C3 C4 121.9(5)
C2 C3 O1 119.4(5)
C4 C3 O1 118.7(5)
C5 C4 C3 117.7(6)
C5 C4 Cl1 122.6(5)
C3 C4 Cl1 119.7(4)
C6 C5 C4 122.5(6)
C6 C5 H5A 118.7
C4 C5 H5A 118.7
C5 C6 C1 118.0(7)
C5 C6 C7 122.4(8)
C1 C6 C7 119.5(8)
F3 C7 F2 126.1(8)
F3 C7 F1 98.6(7)
F2 C7 F1 97.6(7)
F3 C7 C6 111.7(7)
F2 C7 C6 110.8(8)
F1 C7 C6 108.9(7)
O1 C8 C13 117.0(4)
O1 C8 C9 122.8(4)
C13 C8 C9 120.0(4)
C10 C9 C8 118.8(5)
C10 C9 H9A 120.6
C8 C9 H9A 120.6
C9 C10 C11 123.2(5)
C9 C10 H10A 118.4
C11 C10 H10A 118.4
C10 C11 C12 117.3(5)
C10 C11 H11A 121.4
C12 C11 H11A 121.4
C13 C12 C11 121.1(4)
C13 C12 C14 119.2(4)
C11 C12 C14 119.6(4)
C8 C13 C12 119.4(5)
C8 C13 H13A 120.3
C12 C13 H13A 120.3
O3 C14 O2 122.8(4)
O3 C14 C12 118.7(4)
O2 C14 C12 118.4(4)
C17 O4 C22 119.4(3)
C28 O5 H5B 109.5
C20 C15 C16 116.9(5)
C20 C15 H15A 121.6
C16 C15 H15A 121.6
C17 C16 C15 123.5(5)
C17 C16 H16A 118.3
C15 C16 H16A 118.3
O4 C17 C18 118.3(4)
O4 C17 C16 124.6(4)
C18 C17 C16 117.1(4)
C17 C18 C19 121.7(5)
C17 C18 Cl2 118.5(4)
C19 C18 Cl2 119.8(4)
C20 C19 C18 119.6(5)
C20 C19 H19A 120.2
C18 C19 H19A 120.2
C19 C20 C15 121.3(5)
C19 C20 C21 120.7(6)
C15 C20 C21 118.0(6)
F6 C21 F5 108.5(7)
F6 C21 F4 106.3(7)
F5 C21 F4 91.8(7)
F6 C21 C20 121.0(8)
F5 C21 C20 117.1(6)
F4 C21 C20 107.6(6)
C23 C22 C27 123.6(4)
C23 C22 O4 119.6(4)
C27 C22 O4 116.6(4)
C22 C23 C24 118.1(4)
C22 C23 H23A 121.0
C24 C23 H23A 121.0
C25 C24 C23 119.8(4)
C25 C24 H24A 120.1
C23 C24 H24A 120.1
C24 C25 C26 120.8(4)
C24 C25 H25A 119.6
C26 C25 H25A 119.6
C25 C26 C27 120.5(4)
C25 C26 C28 120.2(4)
C27 C26 C28 119.4(4)
C22 C27 C26 117.2(4)
C22 C27 H27A 121.4
C26 C27 H27A 121.4
O6 C28 O5 121.4(4)
O6 C28 C26 120.8(4)
O5 C28 C26 117.8(4)

loop_
_geom_bond_atom_site_label_1
_geom_bond_atom_site_label_2
_geom_bond_distance
Cl1 C4 1.717(6)
F1 C7 1.385(9)
F2 C7 1.382(9)
F3 C7 1.344(9)
O1 C8 1.369(5)
O1 C3 1.385(6)
C1 C2 1.356(8)
C1 C6 1.390(9)
C1 H1A 0.9300
O2 C14 1.264(5)
O2 H2B 0.8200
C2 C3 1.365(7)
C2 H2A 0.9300
O3 C14 1.257(5)
C3 C4 1.381(6)
C4 C5 1.362(8)
C5 C6 1.349(8)
C5 H5A 0.9300
C6 C7 1.483(9)
C8 C13 1.370(6)
C8 C9 1.433(6)
C9 C10 1.337(6)
C9 H9A 0.9300
C10 C11 1.378(6)
C10 H10A 0.9300
C11 C12 1.413(6)
C11 H11A 0.9300
C12 C13 1.383(6)
C12 C14 1.485(6)
C13 H13A 0.9300
Cl2 C18 1.724(5)
F4 C21 1.401(9)
F5 C21 1.196(7)
F6 C21 1.163(7)
O4 C17 1.342(5)
O4 C22 1.387(5)
O5 C28 1.323(5)
O5 H5B 0.8200
O6 C28 1.222(5)
C15 C20 1.389(7)
C15 C16 1.403(7)
C15 H15A 0.9300
C16 C17 1.376(6)
C16 H16A 0.9300
C17 C18 1.368(6)
C18 C19 1.400(7)
C19 C20 1.362(7)
C19 H19A 0.9300
C20 C21 1.468(9)
C22 C23 1.375(6)
C22 C27 1.385(5)
C23 C24 1.418(6)
C23 H23A 0.9300
C24 C25 1.381(6)
C24 H24A 0.9300
C25 C26 1.384(5)
C25 H25A 0.9300
C26 C27 1.418(6)
C26 C28 1.462(6)
C27 H27A 0.9300

loop_
_geom_hbond_atom_site_label_D
_geom_hbond_atom_site_label_H
_geom_hbond_atom_site_label_A
_geom_hbond_distance_DH
_geom_hbond_distance_HA
_geom_hbond_distance_DA
_geom_hbond_angle_DHA
_geom_hbond_publ_flag
O2 H2B O6 0.8200 1.7900 2.599(4) 168.00 yes
O5 H5B O3 0.8200 1.8200 2.629(4) 170.00 yes

loop_
_geom_torsion_atom_site_label_1
_geom_torsion_atom_site_label_2
_geom_torsion_atom_site_label_3
_geom_torsion_atom_site_label_4
_geom_torsion
C6 C1 C2 C3 4.0(10)
C1 C2 C3 C4 -3.2(9)
C1 C2 C3 O1 178.3(5)
C8 O1 C3 C2 -56.3(7)
C8 O1 C3 C4 125.2(5)
C2 C3 C4 C5 1.8(8)
O1 C3 C4 C5 -179.7(5)
C2 C3 C4 Cl1 179.9(4)
O1 C3 C4 Cl1 -1.6(7)
C3 C4 C5 C6 -1.2(9)
Cl1 C4 C5 C6 -179.2(5)
C4 C5 C6 C1 2.0(10)
C4 C5 C6 C7 178.8(6)
C2 C1 C6 C5 -3.5(10)
C2 C1 C6 C7 179.6(7)
C5 C6 C7 F3 -146.2(7)
C1 C6 C7 F3 30.6(11)
C5 C6 C7 F2 -0.2(11)
C1 C6 C7 F2 176.6(6)
C5 C6 C7 F1 106.0(9)
C1 C6 C7 F1 -77.2(9)
C3 O1 C8 C13 143.9(5)
C3 O1 C8 C9 -41.9(7)
O1 C8 C9 C10 -177.9(5)
C13 C8 C9 C10 -3.9(8)
C8 C9 C10 C11 6.0(8)
C9 C10 C11 C12 -5.3(8)
C10 C11 C12 C13 2.5(7)
C10 C11 C12 C14 -178.8(4)
O1 C8 C13 C12 175.6(4)
C9 C8 C13 C12 1.3(7)
C11 C12 C13 C8 -0.7(7)
C14 C12 C13 C8 -179.4(4)
C13 C12 C14 O3 178.2(4)
C11 C12 C14 O3 -0.5(7)
C13 C12 C14 O2 -4.1(7)
C11 C12 C14 O2 177.1(4)
C20 C15 C16 C17 1.4(8)
C22 O4 C17 C18 -157.8(4)
C22 O4 C17 C16 23.2(7)
C15 C16 C17 O4 177.6(5)
C15 C16 C17 C18 -1.5(8)
O4 C17 C18 C19 -178.6(5)
C16 C17 C18 C19 0.5(8)
O4 C17 C18 Cl2 2.3(6)
C16 C17 C18 Cl2 -178.6(4)
C17 C18 C19 C20 0.6(8)
Cl2 C18 C19 C20 179.6(4)
C18 C19 C20 C15 -0.6(8)
C18 C19 C20 C21 178.7(6)
C16 C15 C20 C19 -0.3(8)
C16 C15 C20 C21 -179.7(6)
C19 C20 C21 F6 -52.4(11)
C15 C20 C21 F6 127.0(8)
C19 C20 C21 F5 171.4(7)
C15 C20 C21 F5 -9.2(11)
C19 C20 C21 F4 69.9(8)
C15 C20 C21 F4 -110.7(6)
C17 O4 C22 C23 55.1(6)
C17 O4 C22 C27 -129.0(4)
C27 C22 C23 C24 -0.3(7)
O4 C22 C23 C24 175.4(4)
C22 C23 C24 C25 1.3(7)
C23 C24 C25 C26 -2.2(7)
C24 C25 C26 C27 2.1(7)
C24 C25 C26 C28 -179.6(4)
C23 C22 C27 C26 0.2(7)
O4 C22 C27 C26 -175.6(4)
C25 C26 C27 C22 -1.0(6)
C28 C26 C27 C22 -179.3(4)
C25 C26 C28 O6 -1.7(7)
C27 C26 C28 O6 176.6(4)
C25 C26 C28 O5 177.3(4)
C27 C26 C28 O5 -4.4(6)

loop_
_cod_related_entry_id
_cod_related_entry_database
_cod_related_entry_code
1 ChemSpider 82788
